data_7214446
loop_
_publ_author_name
'Chan, Eric J.'
'Grabowsky, Simon'
'Harrowfield, Jack M.'
'Shi, Ming W.'
'Skelton, Brian W.'
'Sobolev, Alexandre N.'
'White, Allan H.'

_publ_section_title
;
 Hirshfeld surface analysis of crystal packing in aza-aromatic picrate
 salts
;
_journal_issue 21
_journal_name_full CrystEngComm
_journal_page_first 4508
_journal_paper_doi 10.1039/c4ce00095a
_journal_volume 16
_journal_year 2014
_chemical_formula_moiety 'C6 H2 N3 O7, C5 H11 N, C5 H12 N'
_chemical_formula_sum 'C16 H25 N5 O7'
_chemical_formula_weight 399.41
_chemical_name_systematic
;
Piperidinium picrate mono-piperidine solvate
;
_space_group_IT_number 14
_symmetry_cell_setting monoclinic
_symmetry_Int_Tables_number 14
_symmetry_space_group_name_Hall '-P 2yn'
_symmetry_space_group_name_H-M 'P 1 21/n 1'
_atom_sites_solution_hydrogens geom
_atom_sites_solution_primary direct
_atom_sites_solution_secondary difmap
_audit_creation_method SHELXL-97
_cell_angle_alpha 90.00
_cell_angle_beta 99.306(2)
_cell_angle_gamma 90.00
_cell_formula_units_Z 4
_cell_length_a 6.5862(5)
_cell_length_b 16.8945(13)
_cell_length_c 17.1437(14)
_cell_measurement_reflns_used 6071
_cell_measurement_temperature 153(2)
_cell_measurement_theta_max 34.583
_cell_measurement_theta_min 2.4075
_cell_volume 1882.5(3)
_computing_cell_refinement 'Siemens SAINT (Siemens, 1995)'
_computing_data_collection 'Siemens SMART (Siemens, 1995)'
_computing_data_reduction 'XPREP, Bruker Version 5.1/NT, 1997'
_computing_molecular_graphics 'XP Interactive Molecular Graphics, Bruker AXS V5.1, 1998)'
_computing_publication_material 'XCIF Tables Production, Bruker Ver. 2008/2'
_computing_structure_refinement 'SHELXL-97 (Sheldrick, 1997)'
_computing_structure_solution 'SHELXS-97 (Sheldrick, 1997)'
_diffrn_ambient_temperature 153(2)
_diffrn_measured_fraction_theta_full 1.000
_diffrn_measured_fraction_theta_max 0.993
_diffrn_measurement_device_type
;
Bruker SMART CCD diffractometer
;
_diffrn_measurement_method '\w scans'
_diffrn_radiation_monochromator graphite
_diffrn_radiation_source 'fine-focus sealed tube'
_diffrn_radiation_type MoK\a
_diffrn_radiation_wavelength 0.71073
_diffrn_reflns_av_R_equivalents 0.0371
_diffrn_reflns_av_sigmaI/netI 0.0480
_diffrn_reflns_limit_h_max 11
_diffrn_reflns_limit_h_min -11
_diffrn_reflns_limit_k_max 28
_diffrn_reflns_limit_k_min 0
_diffrn_reflns_limit_l_max 29
_diffrn_reflns_limit_l_min 0
_diffrn_reflns_number 29353
_diffrn_reflns_theta_full 25.242
_diffrn_reflns_theta_max 37.57
_diffrn_reflns_theta_min 1.70
_exptl_absorpt_coefficient_mu 0.112
_exptl_absorpt_correction_T_max 0.962
_exptl_absorpt_correction_T_min 0.890
_exptl_absorpt_correction_type multi-scan
_exptl_absorpt_process_details
;
SADABS (Sheldrick, 1996)
;
_exptl_crystal_colour yellow
_exptl_crystal_density_diffrn 1.409
_exptl_crystal_density_method 'not measured'
_exptl_crystal_description cubiod
_exptl_crystal_F_000 848
_exptl_crystal_size_max 0.37
_exptl_crystal_size_mid 0.36
_exptl_crystal_size_min 0.35
_refine_diff_density_max 0.607
_refine_diff_density_min -0.241
_refine_diff_density_rms 0.076
_refine_ls_extinction_method none
_refine_ls_goodness_of_fit_ref 0.988
_refine_ls_hydrogen_treatment refall
_refine_ls_matrix_type full
_refine_ls_number_parameters 328
_refine_ls_number_reflns 9889
_refine_ls_number_restraints 0
_refine_ls_restrained_S_all 0.988
_refine_ls_R_factor_all 0.1057
_refine_ls_R_factor_gt 0.0584
_refine_ls_shift/su_max 0.000
_refine_ls_shift/su_mean 0.000
_refine_ls_structure_factor_coef Fsqd
_refine_ls_weighting_details 'calc w=1/[\s^2^(Fo^2^)+(0.0886P)^2^+0.1617P] where P=(Fo^2^+2Fc^2^)/3'
_refine_ls_weighting_scheme calc
_refine_ls_wR_factor_gt 0.1405
_refine_ls_wR_factor_ref 0.1659
_reflns_number_gt 6005
_reflns_number_total 9889
_reflns_threshold_expression >2sigma(I)
_cod_data_source_file c4ce00095a2.cif
_cod_data_source_block CCDC606102
_cod_depositor_comments 'Adding full bibliography for 7214441--7214449.cif.'
_cod_original_sg_symbol_Hall -P_2yn
_cod_original_sg_symbol_H-M P_21/n
_cod_database_code 7214446

loop_
_symmetry_equiv_pos_as_xyz
'x, y, z'
'-x+1/2, y+1/2, -z+1/2'
'-x, -y, -z'
'x-1/2, -y-1/2, z-1/2'

loop_
_atom_site_label
_atom_site_type_symbol
_atom_site_fract_x
_atom_site_fract_y
_atom_site_fract_z
_atom_site_U_iso_or_equiv
_atom_site_adp_type
_atom_site_occupancy
_atom_site_site_symmetry_order
_atom_site_calc_flag
_atom_site_refinement_flags_posn
_atom_site_refinement_flags_adp
N011 N 0.44445(16) 0.27583(6) 0.16423(6) 0.02410(19) Uani 1 1 d . .
H11A H 0.478(2) 0.2472(9) 0.1259(9) 0.029 Uiso 1 1 d . U
C012 C 0.26999(19) 0.32769(8) 0.13309(8) 0.0282(2) Uani 1 1 d . .
H12A H 0.229(3) 0.3552(10) 0.1777(10) 0.034 Uiso 1 1 d . U
H12B H 0.160(3) 0.2928(9) 0.1086(10) 0.034 Uiso 1 1 d . U
C013 C 0.3261(2) 0.38952(8) 0.07601(8) 0.0307(3) Uani 1 1 d . .
H13A H 0.206(3) 0.4258(10) 0.0635(10) 0.037 Uiso 1 1 d . U
H13B H 0.357(3) 0.3648(10) 0.0277(10) 0.037 Uiso 1 1 d . U
C014 C 0.5125(2) 0.43738(7) 0.11360(8) 0.0316(3) Uani 1 1 d . .
H14A H 0.470(3) 0.4680(10) 0.1564(11) 0.038 Uiso 1 1 d . U
H14B H 0.555(3) 0.4754(10) 0.0772(10) 0.038 Uiso 1 1 d . U
C015 C 0.6921(2) 0.38295(8) 0.14468(8) 0.0308(3) Uani 1 1 d . .
H15A H 0.737(3) 0.3549(10) 0.0981(10) 0.037 Uiso 1 1 d . U
H15B H 0.810(3) 0.4137(10) 0.1723(10) 0.037 Uiso 1 1 d . U
C016 C 0.62555(19) 0.32178(7) 0.20020(7) 0.0258(2) Uani 1 1 d . .
H16A H 0.736(2) 0.2816(9) 0.2187(9) 0.031 Uiso 1 1 d . U
H16B H 0.587(2) 0.3489(9) 0.2442(10) 0.031 Uiso 1 1 d . U
N021 N 0.32857(15) 0.16905(5) 0.26477(5) 0.02180(17) Uani 1 1 d D .
H21A H 0.261(2) 0.1297(9) 0.2348(9) 0.026 Uiso 1 1 d . U
H21B H 0.366(2) 0.2044(7) 0.2321(7) 0.026 Uiso 1 1 d D U
C022 C 0.19099(18) 0.20981(7) 0.31259(7) 0.0247(2) Uani 1 1 d . .
H22A H 0.070(2) 0.2273(9) 0.2758(9) 0.030 Uiso 1 1 d . U
H22B H 0.266(2) 0.2563(10) 0.3352(9) 0.030 Uiso 1 1 d . U
C023 C 0.1340(2) 0.15664(8) 0.37670(8) 0.0309(3) Uani 1 1 d . .
H23A H 0.052(3) 0.1134(10) 0.3528(10) 0.037 Uiso 1 1 d . U
H23B H 0.047(3) 0.1879(10) 0.4065(10) 0.037 Uiso 1 1 d . U
C024 C 0.3249(2) 0.12284(8) 0.42795(7) 0.0325(3) Uani 1 1 d . .
H24A H 0.411(3) 0.1653(10) 0.4575(10) 0.039 Uiso 1 1 d . U
H24B H 0.287(3) 0.0847(10) 0.4712(10) 0.039 Uiso 1 1 d . U
C025 C 0.4615(2) 0.08127(8) 0.37691(7) 0.0281(2) Uani 1 1 d . .
H25A H 0.585(3) 0.0642(10) 0.4092(10) 0.034 Uiso 1 1 d . U
H25B H 0.384(3) 0.0340(10) 0.3522(10) 0.034 Uiso 1 1 d . U
C026 C 0.51617(18) 0.13631(7) 0.31365(7) 0.0247(2) Uani 1 1 d . .
H26A H 0.593(2) 0.1814(9) 0.3354(9) 0.030 Uiso 1 1 d . U
H26B H 0.590(2) 0.1087(9) 0.2780(9) 0.030 Uiso 1 1 d . U
O1 O 0.32741(14) 0.10691(5) 0.11239(5) 0.02497(17) Uani 1 1 d . .
C1 C 0.29232(14) 0.05544(6) 0.06044(6) 0.01600(16) Uani 1 1 d . .
C2 C 0.30673(14) -0.02921(6) 0.07549(6) 0.01616(16) Uani 1 1 d . .
C3 C 0.27277(15) -0.08690(6) 0.01872(6) 0.01808(17) Uani 1 1 d . .
H3 H 0.291(2) -0.1419(9) 0.0356(8) 0.022 Uiso 1 1 d . U
C4 C 0.20827(15) -0.06453(6) -0.05944(6) 0.01835(18) Uani 1 1 d . .
C5 C 0.18505(15) 0.01463(6) -0.08080(6) 0.01815(17) Uani 1 1 d . .
H5 H 0.140(2) 0.0291(8) -0.1340(9) 0.022 Uiso 1 1 d . U
C6 C 0.23058(15) 0.07145(6) -0.02344(6) 0.01619(16) Uani 1 1 d . .
N2 N 0.36506(15) -0.05573(6) 0.15652(5) 0.02204(18) Uani 1 1 d . .
O21 O 0.29206(17) -0.02119(6) 0.20863(5) 0.0372(2) Uani 1 1 d . .
O22 O 0.48223(15) -0.11286(5) 0.16900(6) 0.0331(2) Uani 1 1 d . .
N4 N 0.16327(14) -0.12455(6) -0.11900(6) 0.0263(2) Uani 1 1 d . .
O41 O 0.16764(16) -0.19438(6) -0.09793(7) 0.0382(2) Uani 1 1 d . .
O42 O 0.12004(15) -0.10365(7) -0.18892(5) 0.0361(2) Uani 1 1 d . .
N6 N 0.20921(14) 0.15317(5) -0.04922(5) 0.02145(17) Uani 1 1 d . .
O61 O 0.32955(15) 0.20269(5) -0.01617(5) 0.0314(2) Uani 1 1 d . .
O62 O 0.07086(15) 0.16871(6) -0.10488(5) 0.0330(2) Uani 1 1 d . .

loop_
_atom_site_aniso_label
_atom_site_aniso_U_11
_atom_site_aniso_U_22
_atom_site_aniso_U_33
_atom_site_aniso_U_23
_atom_site_aniso_U_13
_atom_site_aniso_U_12
N011 0.0327(5) 0.0212(4) 0.0184(4) -0.0020(3) 0.0042(3) 0.0023(4)
C012 0.0265(5) 0.0272(5) 0.0293(6) -0.0044(4) 0.0001(4) 0.0019(4)
C013 0.0371(6) 0.0265(6) 0.0260(5) -0.0014(4) -0.0021(5) 0.0086(5)
C014 0.0397(7) 0.0231(5) 0.0314(6) 0.0033(5) 0.0039(5) 0.0027(5)
C015 0.0291(6) 0.0326(6) 0.0308(6) 0.0052(5) 0.0051(5) -0.0004(5)
C016 0.0272(5) 0.0288(5) 0.0206(5) 0.0015(4) 0.0015(4) 0.0026(4)
N021 0.0278(4) 0.0186(4) 0.0183(4) -0.0012(3) 0.0018(3) -0.0029(3)
C022 0.0225(5) 0.0207(5) 0.0295(5) -0.0059(4) 0.0005(4) 0.0002(4)
C023 0.0308(6) 0.0311(6) 0.0332(6) -0.0062(5) 0.0129(5) -0.0016(5)
C024 0.0443(7) 0.0349(6) 0.0192(5) -0.0021(4) 0.0075(5) 0.0013(5)
C025 0.0347(6) 0.0278(6) 0.0205(5) 0.0013(4) 0.0010(4) 0.0059(5)
C026 0.0245(5) 0.0256(5) 0.0244(5) -0.0020(4) 0.0047(4) 0.0023(4)
O1 0.0359(4) 0.0207(4) 0.0182(3) -0.0064(3) 0.0040(3) -0.0020(3)
C1 0.0151(4) 0.0173(4) 0.0155(4) -0.0019(3) 0.0024(3) 0.0004(3)
C2 0.0145(4) 0.0178(4) 0.0157(4) 0.0002(3) 0.0012(3) 0.0007(3)
C3 0.0139(4) 0.0172(4) 0.0234(4) -0.0031(3) 0.0036(3) -0.0002(3)
C4 0.0140(4) 0.0211(4) 0.0199(4) -0.0081(3) 0.0027(3) -0.0012(3)
C5 0.0138(4) 0.0247(5) 0.0156(4) -0.0028(3) 0.0016(3) 0.0004(3)
C6 0.0157(4) 0.0172(4) 0.0156(4) -0.0003(3) 0.0025(3) 0.0015(3)
N2 0.0246(4) 0.0213(4) 0.0194(4) 0.0030(3) 0.0010(3) -0.0020(3)
O21 0.0560(6) 0.0370(5) 0.0202(4) 0.0016(4) 0.0111(4) 0.0057(4)
O22 0.0355(5) 0.0283(4) 0.0335(5) 0.0115(4) -0.0004(4) 0.0070(4)
N4 0.0188(4) 0.0313(5) 0.0291(5) -0.0153(4) 0.0049(4) -0.0040(3)
O41 0.0414(5) 0.0243(4) 0.0490(6) -0.0173(4) 0.0076(4) -0.0053(4)
O42 0.0347(5) 0.0498(6) 0.0234(4) -0.0183(4) 0.0032(4) -0.0071(4)
N6 0.0241(4) 0.0200(4) 0.0211(4) 0.0023(3) 0.0062(3) 0.0037(3)
O61 0.0424(5) 0.0194(4) 0.0323(4) -0.0001(3) 0.0054(4) -0.0051(3)
O62 0.0336(5) 0.0344(5) 0.0290(4) 0.0107(4) -0.0008(4) 0.0092(4)

loop_
_atom_type_symbol
_atom_type_description
_atom_type_scat_dispersion_real
_atom_type_scat_dispersion_imag
_atom_type_scat_source
C C 0.0033 0.0016 'International Tables Vol C Tables 4.2.6.8 and 6.1.1.4'
H H 0.0000 0.0000 'International Tables Vol C Tables 4.2.6.8 and 6.1.1.4'
N N 0.0061 0.0033 'International Tables Vol C Tables 4.2.6.8 and 6.1.1.4'
O O 0.0106 0.0060 'International Tables Vol C Tables 4.2.6.8 and 6.1.1.4'

loop_
_geom_angle_atom_site_label_1
_geom_angle_atom_site_label_2
_geom_angle_atom_site_label_3
_geom_angle
C016 N011 C012 111.67(9)
C016 N011 H11A 108.8(10)
C012 N011 H11A 109.4(10)
N011 C012 C013 112.70(10)
N011 C012 H12A 107.4(10)
C013 C012 H12A 107.9(10)
N011 C012 H12B 106.2(9)
C013 C012 H12B 112.4(10)
H12A C012 H12B 110.2(14)
C012 C013 C014 110.87(10)
C012 C013 H13A 107.1(10)
C014 C013 H13A 108.8(10)
C012 C013 H13B 110.9(10)
C014 C013 H13B 108.7(10)
H13A C013 H13B 110.4(14)
C013 C014 C015 110.75(10)
C013 C014 H14A 106.8(10)
C015 C014 H14A 111.0(10)
C013 C014 H14B 112.1(10)
C015 C014 H14B 109.8(10)
H14A C014 H14B 106.3(14)
C016 C015 C014 110.11(11)
C016 C015 H15A 109.0(10)
C014 C015 H15A 108.5(10)
C016 C015 H15B 110.0(10)
C014 C015 H15B 110.8(10)
H15A C015 H15B 108.3(14)
N011 C016 C015 113.15(10)
N011 C016 H16A 105.7(9)
C015 C016 H16A 113.0(9)
N011 C016 H16B 106.4(10)
C015 C016 H16B 108.1(10)
H16A C016 H16B 110.3(13)
C026 N021 C022 112.82(9)
C026 N021 H21A 109.4(10)
C022 N021 H21A 111.4(10)
C026 N021 H21B 108.7(10)
C022 N021 H21B 107.1(10)
H21A N021 H21B 107.2(14)
N021 C022 C023 111.75(9)
N021 C022 H22A 106.9(9)
C023 C022 H22A 112.0(9)
N021 C022 H22B 106.0(9)
C023 C022 H22B 111.1(9)
H22A C022 H22B 108.7(13)
C022 C023 C024 111.28(10)
C022 C023 H23A 109.3(10)
C024 C023 H23A 108.3(10)
C022 C023 H23B 107.0(10)
C024 C023 H23B 113.5(10)
H23A C023 H23B 107.4(14)
C025 C024 C023 110.51(10)
C025 C024 H24A 106.4(10)
C023 C024 H24A 111.7(10)
C025 C024 H24B 110.8(9)
C023 C024 H24B 111.8(10)
H24A C024 H24B 105.4(14)
C026 C025 C024 111.02(10)
C026 C025 H25A 108.9(10)
C024 C025 H25A 109.4(10)
C026 C025 H25B 110.4(9)
C024 C025 H25B 107.6(10)
H25A C025 H25B 109.4(14)
N021 C026 C025 111.14(10)
N021 C026 H26A 105.3(10)
C025 C026 H26A 112.4(10)
N021 C026 H26B 106.3(9)
C025 C026 H26B 111.1(9)
H26A C026 H26B 110.3(13)
O1 C1 C2 124.30(9)
O1 C1 C6 124.72(9)
C2 C1 C6 110.99(8)
C3 C2 N2 116.60(9)
C3 C2 C1 125.13(9)
N2 C2 C1 118.26(8)
C2 C3 C4 118.71(9)
C2 C3 H3 117.9(8)
C4 C3 H3 123.3(8)
C5 C4 C3 121.28(9)
C5 C4 N4 119.43(10)
C3 C4 N4 119.28(10)
C6 C5 C4 118.87(9)
C6 C5 H5 120.6(8)
C4 C5 H5 120.5(8)
C5 C6 N6 116.66(9)
C5 C6 C1 124.88(9)
N6 C6 C1 118.43(8)
O21 N2 O22 123.61(10)
O21 N2 C2 118.38(9)
O22 N2 C2 118.00(9)
O41 N4 O42 123.20(10)
O41 N4 C4 118.37(10)
O42 N4 C4 118.43(11)
O61 N6 O62 123.53(10)
O61 N6 C6 119.03(9)
O62 N6 C6 117.43(9)

loop_
_geom_bond_atom_site_label_1
_geom_bond_atom_site_label_2
_geom_bond_distance
N011 C016 1.4723(16)
N011 C012 1.4747(16)
N011 H11A 0.872(16)
C012 C013 1.5173(19)
C012 H12A 0.970(17)
C012 H12B 0.976(16)
C013 C014 1.5232(19)
C013 H13A 0.999(17)
C013 H13B 0.978(17)
C014 C015 1.5246(19)
C014 H14A 0.975(18)
C014 H14B 0.966(17)
C015 C016 1.5168(17)
C015 H15A 1.014(17)
C015 H15B 0.990(18)
C016 H16A 1.007(16)
C016 H16B 0.952(17)
N021 C026 1.4832(15)
N021 C022 1.4858(15)
N021 H21A 0.911(16)
N021 H21B 0.880(5)
C022 C023 1.5130(18)
C022 H22A 0.980(16)
C022 H22B 0.974(16)
C023 C024 1.524(2)
C023 H23A 0.958(17)
C023 H23B 0.981(17)
C024 C025 1.5242(18)
C024 H24A 0.999(18)
C024 H24B 1.043(17)
C025 C026 1.5154(17)
C025 H25A 0.951(17)
C025 H25B 1.004(17)
C026 H26A 0.956(16)
C026 H26B 0.959(16)
O1 C1 1.2395(12)
C1 C2 1.4535(14)
C1 C6 1.4551(14)
C2 C3 1.3700(14)
C2 N2 1.4511(13)
C3 C4 1.3909(15)
C3 H3 0.975(15)
C4 C5 1.3885(15)
C4 N4 1.4355(13)
C5 C6 1.3722(14)
C5 H5 0.945(15)
C6 N6 1.4495(13)
N2 O21 1.2284(13)
N2 O22 1.2326(13)
N4 O41 1.2329(15)
N4 O42 1.2379(14)
N6 O61 1.2263(13)
N6 O62 1.2363(13)

loop_
_geom_hbond_atom_site_label_D
_geom_hbond_atom_site_label_H
_geom_hbond_atom_site_label_A
_geom_hbond_distance_DH
_geom_hbond_distance_HA
_geom_hbond_distance_DA
_geom_hbond_angle_DHA
_geom_hbond_site_symmetry_A
N011 H11A O1 0.872(16) 2.565(15) 3.0506(13) 116.1(12) .
N011 H11A O61 0.872(16) 2.585(16) 3.3027(13) 140.3(13) .
N021 H21A O1 0.911(16) 2.245(16) 2.8143(12) 120.1(12) .
N021 H21A O42 0.911(16) 2.545(16) 3.2247(14) 131.8(12) 3
N021 H21A O21 0.911(16) 2.602(16) 3.3524(14) 140.2(12) .
N021 H21B N011 0.880(5) 1.809(5) 2.6894(13) 179.1(15) .

loop_
_geom_torsion_atom_site_label_1
_geom_torsion_atom_site_label_2
_geom_torsion_atom_site_label_3
_geom_torsion_atom_site_label_4
_geom_torsion
C016 N011 C012 C013 54.26(13)
N011 C012 C013 C014 -54.32(14)
C012 C013 C014 C015 54.22(14)
C013 C014 C015 C016 -54.27(14)
C012 N011 C016 C015 -55.00(13)
C014 C015 C016 N011 55.13(14)
C026 N021 C022 C023 -54.78(13)
N021 C022 C023 C024 53.89(13)
C022 C023 C024 C025 -54.29(15)
C023 C024 C025 C026 55.19(15)
C022 N021 C026 C025 55.50(12)
C024 C025 C026 N021 -55.58(14)
O1 C1 C2 C3 -178.55(10)
C6 C1 C2 C3 1.68(13)
O1 C1 C2 N2 0.28(15)
C6 C1 C2 N2 -179.49(8)
N2 C2 C3 C4 177.38(9)
C1 C2 C3 C4 -3.78(15)
C2 C3 C4 C5 2.25(14)
C2 C3 C4 N4 -177.23(9)
C3 C4 C5 C6 1.18(14)
N4 C4 C5 C6 -179.34(9)
C4 C5 C6 N6 178.34(9)
C4 C5 C6 C1 -3.44(14)
O1 C1 C6 C5 -177.74(10)
C2 C1 C6 C5 2.03(13)
O1 C1 C6 N6 0.45(15)
C2 C1 C6 N6 -179.79(8)
C3 C2 N2 O21 -140.13(11)
C1 C2 N2 O21 40.95(14)
C3 C2 N2 O22 38.44(13)
C1 C2 N2 O22 -140.49(10)
C5 C4 N4 O41 -173.82(10)
C3 C4 N4 O41 5.67(14)
C5 C4 N4 O42 5.49(14)
C3 C4 N4 O42 -175.02(10)
C5 C6 N6 O61 -145.07(10)
C1 C6 N6 O61 36.60(13)
C5 C6 N6 O62 33.74(13)
C1 C6 N6 O62 -144.59(10)
